data_4512146
loop_
_publ_author_name
'Yang, Weiting'
'Tian, Wan-Guo'
'Liu, Xiao-Xiao'
'Wang, Lei'
'Sun, Zhong-Ming'

_publ_section_title
;
 Syntheses, Structures, Luminescence, and Photocatalytic Properties of a
 Series of Uranyl Coordination Polymers
;
_journal_issue 11
_journal_name_full 'Crystal Growth &amp; Design'
_journal_page_first 5904
_journal_paper_doi 10.1021/cg501118b
_journal_volume 14
_journal_year 2014
_chemical_formula_sum 'C26 H22 N4 O14 U'
_chemical_formula_weight 852.51
_chemical_name_systematic
; 
 ? 
;
_space_group_IT_number 2
_symmetry_cell_setting triclinic
_symmetry_space_group_name_Hall '-P 1'
_symmetry_space_group_name_H-M 'P -1'
_atom_sites_solution_hydrogens geom
_atom_sites_solution_primary direct
_atom_sites_solution_secondary difmap
_audit_creation_method SHELXL-97
_cell_angle_alpha 87.1870(10)
_cell_angle_beta 64.9680(10)
_cell_angle_gamma 71.5000(10)
_cell_formula_units_Z 2
_cell_length_a 11.0082(7)
_cell_length_b 11.9635(8)
_cell_length_c 12.6607(8)
_cell_measurement_temperature 293(2)
_cell_volume 1425.63(16)
_computing_structure_refinement 'SHELXL-97 (Sheldrick, 1997)'
_computing_structure_solution 'SHELXS-97 (Sheldrick, 1990)'
_diffrn_ambient_temperature 293(2)
_diffrn_measured_fraction_theta_full 0.995
_diffrn_measured_fraction_theta_max 0.995
_diffrn_radiation_monochromator graphite
_diffrn_radiation_source 'fine-focus sealed tube'
_diffrn_radiation_type MoK\a
_diffrn_radiation_wavelength 0.71073
_diffrn_reflns_av_R_equivalents 0.0318
_diffrn_reflns_av_sigmaI/netI 0.0612
_diffrn_reflns_limit_h_max 13
_diffrn_reflns_limit_h_min -13
_diffrn_reflns_limit_k_max 14
_diffrn_reflns_limit_k_min -14
_diffrn_reflns_limit_l_max 15
_diffrn_reflns_limit_l_min -13
_diffrn_reflns_number 9047
_diffrn_reflns_theta_full 26.17
_diffrn_reflns_theta_max 26.17
_diffrn_reflns_theta_min 1.78
_exptl_absorpt_coefficient_mu 5.772
_exptl_absorpt_correction_T_max 0.7453
_exptl_absorpt_correction_T_min 0.6196
_exptl_absorpt_correction_type multi-scan
_exptl_absorpt_process_details sadabs
_exptl_crystal_colour yellow
_exptl_crystal_density_diffrn 1.986
_exptl_crystal_density_method 'not measured'
_exptl_crystal_description block
_exptl_crystal_F_000 820
_exptl_crystal_size_max 0.3
_exptl_crystal_size_mid 0.2
_exptl_crystal_size_min 0.2
_refine_diff_density_max 1.621
_refine_diff_density_min -0.877
_refine_diff_density_rms 0.155
_refine_ls_extinction_method none
_refine_ls_goodness_of_fit_ref 1.046
_refine_ls_hydrogen_treatment constr
_refine_ls_matrix_type full
_refine_ls_number_parameters 396
_refine_ls_number_reflns 5674
_refine_ls_number_restraints 12
_refine_ls_restrained_S_all 1.051
_refine_ls_R_factor_all 0.0518
_refine_ls_R_factor_gt 0.0413
_refine_ls_shift/su_max 0.002
_refine_ls_shift/su_mean 0.000
_refine_ls_structure_factor_coef Fsqd
_refine_ls_weighting_details 'calc w=1/[\s^2^(Fo^2^)+(0.0496P)^2^+0.7017P] where P=(Fo^2^+2Fc^2^)/3'
_refine_ls_weighting_scheme calc
_refine_ls_wR_factor_gt 0.0939
_refine_ls_wR_factor_ref 0.0991
_reflns_number_gt 4854
_reflns_number_total 5674
_reflns_threshold_expression >2sigma(I)
_cod_data_source_file cg501118b_si_002.cif
_cod_data_source_block 3
_cod_depositor_comments
;
The following automatic conversions were performed:

'_symmetry_cell_setting' value 'Triclinic' changed to 'triclinic'
according to
/home/saulius/struct/COD-crude-data--automatic-downloads/rss-feeds/ACS/lib/dictionaries/cif_core.dic
dictionary named 'cif_core.dic' version 2.4.2 from 2011-04-26.

Automatic conversion script
Id: cif_fix_values 2827 2014-09-09 07:05:25Z andrius 

 Adding full bibliography for 4512144--4512149.cif.
;
_cod_original_sg_symbol_H-M P-1
_cod_database_code 4512146

loop_
_symmetry_equiv_pos_as_xyz
'x, y, z'
'-x, -y, -z'

loop_
_atom_site_label
_atom_site_type_symbol
_atom_site_fract_x
_atom_site_fract_y
_atom_site_fract_z
_atom_site_U_iso_or_equiv
_atom_site_adp_type
_atom_site_occupancy
_atom_site_symmetry_multiplicity
_atom_site_calc_flag
_atom_site_refinement_flags
U1 U 1.59701(3) -0.14090(2) 0.64404(2) 0.02686(10) Uani 1 1 d .
O1 O 1.5238(5) -0.2237(4) 0.5911(5) 0.0429(13) Uani 1 1 d .
O2 O 1.6725(5) -0.0589(4) 0.6943(5) 0.0406(12) Uani 1 1 d .
O3 O 1.4132(5) 0.0425(4) 0.6760(4) 0.0420(12) Uani 1 1 d .
O4 O 1.3316(5) 0.0673(4) 0.5405(4) 0.0352(11) Uani 1 1 d .
O5 O 0.9998(7) 0.1794(6) 0.5827(5) 0.0585(16) Uani 1 1 d .
O6 O 1.1654(5) 0.2604(5) 0.4842(4) 0.0421(13) Uani 1 1 d .
O7 O 0.8576(5) 0.4695(4) 0.9476(4) 0.0414(13) Uani 1 1 d .
O8 O 0.5902(6) 0.1311(4) 1.1707(5) 0.0475(14) Uani 1 1 d .
O9 O 0.5990(8) 0.1548(6) 0.9953(6) 0.072(2) Uani 1 1 d .
O10 O 0.2543(5) 0.4856(5) 1.3304(5) 0.0467(13) Uani 1 1 d .
O11 O 0.3282(5) 0.2983(4) 1.2579(4) 0.0334(11) Uani 1 1 d .
C1 C 1.3254(7) 0.0971(6) 0.6368(6) 0.0284(14) Uani 1 1 d .
C2 C 1.2055(7) 0.2005(6) 0.7145(6) 0.0277(14) Uani 1 1 d .
C3 C 1.2015(8) 0.2357(7) 0.8186(6) 0.0379(17) Uani 1 1 d .
H3A H 1.2772 0.1983 0.8368 0.046 Uiso 1 1 calc R
C4 C 1.0867(8) 0.3255(7) 0.8957(6) 0.0378(17) Uani 1 1 d .
H4A H 1.0862 0.3505 0.9644 0.045 Uiso 1 1 calc R
C5 C 0.9727(7) 0.3778(6) 0.8700(6) 0.0341(16) Uani 1 1 d .
C6 C 0.9739(7) 0.3447(6) 0.7673(6) 0.0300(15) Uani 1 1 d .
H6A H 0.8963 0.3811 0.7510 0.036 Uiso 1 1 calc R
C7 C 1.0907(7) 0.2569(6) 0.6878(6) 0.0291(14) Uani 1 1 d .
C8 C 1.0846(8) 0.2275(6) 0.5767(6) 0.0357(17) Uani 1 1 d .
C9 C 0.7334(7) 0.4466(6) 1.0190(6) 0.0292(15) Uani 1 1 d .
C10 C 0.6249(8) 0.5403(6) 1.0935(7) 0.0433(19) Uani 1 1 d .
H10A H 0.6345 0.6149 1.0922 0.052 Uiso 1 1 calc R
C11 C 0.5007(8) 0.5219(6) 1.1705(7) 0.0389(17) Uani 1 1 d .
H11A H 0.4265 0.5850 1.2217 0.047 Uiso 1 1 calc R
C12 C 0.4845(7) 0.4105(6) 1.1732(6) 0.0305(15) Uani 1 1 d .
C13 C 0.5942(7) 0.3167(6) 1.0947(6) 0.0305(15) Uani 1 1 d .
C14 C 0.7179(7) 0.3362(6) 1.0171(6) 0.0300(15) Uani 1 1 d .
H14A H 0.7911 0.2746 0.9632 0.036 Uiso 1 1 calc R
C15 C 0.5898(8) 0.1935(7) 1.0866(7) 0.0377(17) Uani 1 1 d .
C16 C 0.3459(7) 0.4000(6) 1.2601(6) 0.0346(16) Uani 1 1 d .
C17 C 1.0266(8) 0.3402(7) 0.2273(7) 0.047(2) Uani 1 1 d .
H17A H 1.1000 0.2906 0.1622 0.057 Uiso 1 1 calc R
C18 C 0.8935(9) 0.3949(8) 0.2418(7) 0.048(2) Uani 1 1 d .
H18A H 0.8568 0.3899 0.1889 0.058 Uiso 1 1 calc R
C19 C 0.9097(9) 0.4416(7) 0.3990(7) 0.0450(19) Uani 1 1 d .
H19A H 0.8875 0.4734 0.4730 0.054 Uiso 1 1 calc R
C20 C 0.6705(8) 0.5320(7) 0.4036(8) 0.047(2) Uani 1 1 d .
H20A H 0.6426 0.5668 0.3431 0.056 Uiso 1 1 calc R
H20B H 0.6573 0.5961 0.4556 0.056 Uiso 1 1 calc R
C21 C 0.5777(8) 0.4619(7) 0.4711(8) 0.048(2) Uani 1 1 d .
H21A H 0.6065 0.4260 0.5308 0.057 Uiso 1 1 calc R
H21B H 0.5895 0.3986 0.4188 0.057 Uiso 1 1 calc R
C22 C 0.1765(10) 0.8528(8) 0.5845(9) 0.057(2) Uani 1 1 d .
H22A H 0.2579 0.8165 0.5169 0.068 Uiso 1 1 calc R
C23 C 0.1727(10) 0.8836(9) 0.6845(9) 0.061(3) Uani 1 1 d .
H33A H 0.2495 0.8713 0.7022 0.073 Uiso 1 1 calc R
C24 C -0.0458(10) 0.9342(8) 0.7025(9) 0.058(2) Uani 1 1 d .
H24A H -0.1443 0.9629 0.7336 0.069 Uiso 1 1 calc R
C25 C -0.0265(15) 1.0049(14) 0.8704(12) 0.110(4) Uani 1 1 d U
H25A H -0.0090 1.0801 0.8580 0.132 Uiso 1 1 calc R
H25C H -0.1285 1.0216 0.9078 0.132 Uiso 1 1 calc R
C26 C 0.0268(17) 0.9502(14) 0.9411(12) 0.128(5) Uani 1 1 d U
H26A H 0.1296 0.9207 0.9005 0.153 Uiso 1 1 calc R
H26B H -0.0065 0.8835 0.9678 0.153 Uiso 1 1 calc R
N1 N 1.0343(7) 0.3706(6) 0.3249(6) 0.0433(16) Uani 1 1 d .
H1B H 1.1093 0.3471 0.3370 0.052 Uiso 1 1 calc R
N2 N 0.8212(6) 0.4597(5) 0.3490(5) 0.0345(13) Uani 1 1 d .
N3 N 0.0317(8) 0.9378(8) 0.7571(7) 0.067(2) Uani 1 1 d .
N4 N 0.0403(9) 0.8834(7) 0.5970(7) 0.060(2) Uani 1 1 d .
H4B H 0.0155 0.8711 0.5439 0.072 Uiso 1 1 calc R
O1W O 0.6826(8) 0.8854(7) 0.9724(7) 0.082(2) Uani 1 1 d .
O2W O 0.445(2) 0.7720(18) 0.3217(18) 0.266(9) Uiso 1 1 d .
O3W O 0.288(2) 0.8115(16) 0.2416(15) 0.225(7) Uiso 1 1 d .

loop_
_atom_site_aniso_label
_atom_site_aniso_U_11
_atom_site_aniso_U_22
_atom_site_aniso_U_33
_atom_site_aniso_U_23
_atom_site_aniso_U_13
_atom_site_aniso_U_12
U1 0.01985(14) 0.02654(14) 0.03043(15) 0.00034(9) -0.01002(11) -0.00353(10)
O1 0.034(3) 0.037(3) 0.057(3) -0.009(2) -0.023(3) -0.004(2)
O2 0.034(3) 0.042(3) 0.049(3) -0.003(2) -0.022(3) -0.011(2)
O3 0.038(3) 0.039(3) 0.037(3) 0.001(2) -0.017(3) 0.004(2)
O4 0.037(3) 0.032(3) 0.029(3) 0.000(2) -0.014(2) -0.002(2)
O5 0.052(4) 0.085(5) 0.047(4) -0.002(3) -0.019(3) -0.035(4)
O6 0.031(3) 0.047(3) 0.029(3) 0.007(2) -0.007(2) 0.004(2)
O7 0.030(3) 0.031(3) 0.044(3) -0.010(2) 0.003(2) -0.011(2)
O8 0.032(3) 0.032(3) 0.050(3) 0.011(2) 0.000(3) 0.000(2)
O9 0.101(6) 0.070(4) 0.052(4) -0.001(3) -0.019(4) -0.057(4)
O10 0.026(3) 0.043(3) 0.044(3) -0.004(2) 0.003(2) -0.001(2)
O11 0.021(2) 0.036(3) 0.037(3) 0.008(2) -0.009(2) -0.007(2)
C1 0.025(4) 0.028(3) 0.026(4) 0.010(3) -0.008(3) -0.007(3)
C2 0.021(3) 0.028(3) 0.029(4) 0.004(3) -0.007(3) -0.006(3)
C3 0.027(4) 0.043(4) 0.041(4) -0.002(3) -0.015(3) -0.007(3)
C4 0.036(4) 0.044(4) 0.028(4) -0.005(3) -0.009(3) -0.011(3)
C5 0.027(4) 0.028(4) 0.037(4) -0.001(3) -0.002(3) -0.011(3)
C6 0.017(3) 0.033(4) 0.033(4) 0.008(3) -0.008(3) -0.005(3)
C7 0.027(4) 0.023(3) 0.031(4) 0.004(3) -0.008(3) -0.006(3)
C8 0.027(4) 0.033(4) 0.034(4) -0.004(3) -0.012(3) 0.007(3)
C9 0.022(4) 0.026(3) 0.032(4) 0.001(3) -0.003(3) -0.009(3)
C10 0.032(4) 0.025(4) 0.056(5) -0.006(3) -0.005(4) -0.005(3)
C11 0.029(4) 0.032(4) 0.041(4) -0.008(3) -0.007(3) -0.002(3)
C12 0.021(4) 0.036(4) 0.026(4) 0.005(3) -0.006(3) -0.006(3)
C13 0.024(4) 0.033(4) 0.028(4) -0.003(3) -0.007(3) -0.006(3)
C14 0.024(4) 0.031(4) 0.025(3) -0.003(3) -0.004(3) -0.005(3)
C15 0.025(4) 0.038(4) 0.035(4) -0.004(3) 0.003(3) -0.014(3)
C16 0.021(4) 0.039(4) 0.034(4) 0.007(3) -0.007(3) -0.005(3)
C17 0.031(4) 0.048(5) 0.042(5) 0.005(4) -0.004(4) -0.001(4)
C18 0.040(5) 0.062(5) 0.042(5) 0.006(4) -0.019(4) -0.016(4)
C19 0.043(5) 0.050(5) 0.050(5) 0.002(4) -0.024(4) -0.020(4)
C20 0.027(4) 0.040(4) 0.059(5) -0.003(4) -0.009(4) -0.004(3)
C21 0.030(4) 0.040(5) 0.057(5) -0.007(4) -0.005(4) -0.007(4)
C22 0.051(6) 0.050(5) 0.066(6) -0.001(4) -0.019(5) -0.020(5)
C23 0.035(5) 0.076(7) 0.073(7) -0.007(5) -0.021(5) -0.021(5)
C24 0.043(5) 0.057(6) 0.088(7) -0.012(5) -0.039(5) -0.017(4)
C25 0.092(8) 0.136(9) 0.107(8) -0.012(7) -0.052(6) -0.027(7)
C26 0.109(9) 0.157(10) 0.088(7) 0.007(7) -0.048(7) 0.004(7)
N1 0.024(3) 0.042(4) 0.064(5) 0.007(3) -0.021(3) -0.009(3)
N2 0.019(3) 0.036(3) 0.040(4) 0.000(3) -0.007(3) -0.006(3)
N3 0.041(4) 0.092(6) 0.068(5) -0.035(4) -0.024(4) -0.016(4)
N4 0.085(6) 0.050(5) 0.072(6) 0.011(4) -0.051(5) -0.033(4)
O1W 0.063(5) 0.079(5) 0.108(6) -0.005(4) -0.048(5) -0.012(4)

loop_
_atom_type_symbol
_atom_type_description
_atom_type_scat_dispersion_real
_atom_type_scat_dispersion_imag
_atom_type_scat_source
C C 0.0033 0.0016 'International Tables Vol C Tables 4.2.6.8 and 6.1.1.4'
H H 0.0000 0.0000 'International Tables Vol C Tables 4.2.6.8 and 6.1.1.4'
N N 0.0061 0.0033 'International Tables Vol C Tables 4.2.6.8 and 6.1.1.4'
O O 0.0106 0.0060 'International Tables Vol C Tables 4.2.6.8 and 6.1.1.4'
U U -9.6767 9.6646 'International Tables Vol C Tables 4.2.6.8 and 6.1.1.4'

loop_
_geom_angle_atom_site_label_1
_geom_angle_atom_site_label_2
_geom_angle_atom_site_label_3
_geom_angle
_geom_angle_site_symmetry_1
_geom_angle_site_symmetry_3
O2 U1 O1 179.0(2) . .
O2 U1 O11 89.4(2) . 2_757
O1 U1 O11 90.8(2) . 2_757
O2 U1 O4 92.6(2) . 2_856
O1 U1 O4 86.6(2) . 2_856
O11 U1 O4 141.46(17) 2_757 2_856
O2 U1 O8 94.6(2) . 2_757
O1 U1 O8 86.4(2) . 2_757
O11 U1 O8 71.03(17) 2_757 2_757
O4 U1 O8 146.84(18) 2_856 2_757
O2 U1 O3 85.0(2) . .
O1 U1 O3 95.4(2) . .
O11 U1 O3 141.67(17) 2_757 .
O4 U1 O3 76.78(17) 2_856 .
O8 U1 O3 71.67(17) 2_757 .
O2 U1 O6 87.5(2) . 2_856
O1 U1 O6 91.6(2) . 2_856
O11 U1 O6 71.62(16) 2_757 2_856
O4 U1 O6 70.02(16) 2_856 2_856
O8 U1 O6 142.56(17) 2_757 2_856
O3 U1 O6 145.55(18) . 2_856
C1 O3 U1 140.8(5) . .
C1 O4 U1 133.5(4) . 2_856
C8 O6 U1 124.6(4) . 2_856
C9 O7 C5 118.9(5) . .
C15 O8 U1 129.1(5) . 2_757
C16 O11 U1 124.6(4) . 2_757
O4 C1 O3 124.1(6) . .
O4 C1 C2 120.0(6) . .
O3 C1 C2 115.9(6) . .
C3 C2 C7 119.2(6) . .
C3 C2 C1 119.9(6) . .
C7 C2 C1 120.7(6) . .
C4 C3 C2 120.9(7) . .
C5 C4 C3 119.3(7) . .
C6 C5 C4 121.0(7) . .
C6 C5 O7 119.8(7) . .
C4 C5 O7 119.1(6) . .
C5 C6 C7 119.9(6) . .
C6 C7 C2 119.6(6) . .
C6 C7 C8 116.6(6) . .
C2 C7 C8 123.8(6) . .
O5 C8 O6 125.6(7) . .
O5 C8 C7 118.2(7) . .
O6 C8 C7 116.1(6) . .
C10 C9 C14 121.0(6) . .
C10 C9 O7 115.9(6) . .
C14 C9 O7 123.1(6) . .
C9 C10 C11 118.7(6) . .
C10 C11 C12 121.3(7) . .
C13 C12 C11 119.4(6) . .
C13 C12 C16 123.5(6) . .
C11 C12 C16 117.1(6) . .
C14 C13 C12 118.9(6) . .
C14 C13 C15 116.2(6) . .
C12 C13 C15 124.9(6) . .
C13 C14 C9 120.6(6) . .
O9 C15 O8 123.1(7) . .
O9 C15 C13 118.2(7) . .
O8 C15 C13 118.4(7) . .
O10 C16 O11 122.6(7) . .
O10 C16 C12 120.4(6) . .
O11 C16 C12 116.9(6) . .
C18 C17 N1 107.0(7) . .
C17 C18 N2 107.4(7) . .
N1 C19 N2 107.8(7) . .
N2 C20 C21 112.3(6) . .
C20 C21 C21 111.8(8) . 2_666
C23 C22 N4 108.3(9) . .
C22 C23 N3 105.6(8) . .
N4 C24 N3 107.7(8) . .
C26 C25 N3 113.7(13) . .
C25 C26 C26 108.2(16) . 2_577
C19 N1 C17 109.8(6) . .
C19 N2 C18 108.1(7) . .
C19 N2 C20 125.1(7) . .
C18 N2 C20 126.7(6) . .
C24 N3 C23 109.5(8) . .
C24 N3 C25 123.1(9) . .
C23 N3 C25 126.8(8) . .
C24 N4 C22 108.9(7) . .

loop_
_geom_bond_atom_site_label_1
_geom_bond_atom_site_label_2
_geom_bond_distance
_geom_bond_site_symmetry_2
U1 O2 1.757(5) .
U1 O1 1.763(5) .
U1 O11 2.327(5) 2_757
U1 O4 2.352(5) 2_856
U1 O8 2.355(5) 2_757
U1 O3 2.377(5) .
U1 O6 2.404(5) 2_856
O3 C1 1.257(8) .
O4 C1 1.256(8) .
O4 U1 2.352(5) 2_856
O5 C8 1.219(9) .
O6 C8 1.270(9) .
O6 U1 2.404(5) 2_856
O7 C9 1.389(8) .
O7 C5 1.394(8) .
O8 C15 1.271(9) .
O8 U1 2.355(5) 2_757
O9 C15 1.219(9) .
O10 C16 1.238(8) .
O11 C16 1.295(8) .
O11 U1 2.327(5) 2_757
C1 C2 1.491(9) .
C2 C3 1.382(9) .
C2 C7 1.402(9) .
C3 C4 1.380(10) .
C4 C5 1.378(10) .
C5 C6 1.372(9) .
C6 C7 1.386(9) .
C7 C8 1.500(9) .
C9 C10 1.369(10) .
C9 C14 1.388(9) .
C10 C11 1.382(10) .
C11 C12 1.397(10) .
C12 C13 1.392(9) .
C12 C16 1.497(9) .
C13 C14 1.385(9) .
C13 C15 1.500(9) .
C17 C18 1.335(11) .
C17 N1 1.348(10) .
C18 N2 1.368(10) .
C19 N1 1.316(10) .
C19 N2 1.331(9) .
C20 N2 1.468(9) .
C20 C21 1.488(11) .
C21 C21 1.520(15) 2_666
C22 C23 1.316(12) .
C22 N4 1.365(12) .
C23 N3 1.374(12) .
C24 N4 1.302(12) .
C24 N3 1.317(10) .
C25 C26 1.310(16) .
C25 N3 1.456(14) .
C26 C26 1.73(3) 2_577
